data_4106516
loop_
_publ_author_name
'Michael Findlater'
'Alison Cartwright-Sykes'
'Peter S. White'
'Cynthia K. Schauer'
'Maurice Brookhart'

_publ_contact_author_address
;
Department of Chemistry
University of North Carolina
Kenan Labs, CB3290
Chapel Hill, NC 27599
USA
;
_publ_contact_author_email mbrookhart@unc.edu
_publ_contact_author_name 'Maurice Brookhart'
_publ_section_title
;
 Role of Coordination Geometry in Dictating the Barrier to Hydride
 Migration in d6 Square-Pyramidal Iridium and Rhodium Pincer Complexes
;
_journal_name_full 'Journal of the American Chemical Society'
_journal_page_first 12274
_journal_page_last 12284
_journal_paper_doi 10.1021/ja204851x
_journal_volume 133
_journal_year 2011
_chemical_formula_moiety 'C25 H34 Ir O2 P2, C32 H12 B F24'
_chemical_formula_sum 'C57 H58 B F24 Ir O2 P2'
_chemical_formula_weight 1495.98
_space_group_IT_number 92
_symmetry_cell_setting tetragonal
_symmetry_space_group_name_Hall 'P 4abw 2nw'
_symmetry_space_group_name_H-M 'P 41 21 2'
_atom_sites_solution_hydrogens geom
_atom_sites_solution_primary direct
_atom_sites_solution_secondary difmap
_audit_creation_method
;
manual editing of the .cif file
created by SHELXTL Ver. 6.10
;
_cell_angle_alpha 90.00
_cell_angle_beta 90.00
_cell_angle_gamma 90.00
_cell_formula_units_Z 8
_cell_length_a 12.5388(4)
_cell_length_b 12.5388(4)
_cell_length_c 78.145(5)
_cell_measurement_temperature 100(2)
_cell_volume 12286.1(10)
_computing_cell_refinement 'Bruker APEX2'
_computing_data_collection 'Bruker APEX2'
_computing_data_reduction 'Bruker SHELXTL'
_computing_molecular_graphics 'Bruker SHELXTL'
_computing_publication_material 'Bruker SHELXTL'
_computing_structure_refinement 'SHELXL-97 (Sheldrick, 1997)'
_computing_structure_solution 'SHELXS-97 (Sheldrick, 1990)'
_diffrn_ambient_temperature 100(2)
_diffrn_measured_fraction_theta_full 0.989
_diffrn_measured_fraction_theta_max 0.989
_diffrn_measurement_device_type 'Bruker SMART APEX-II'
_diffrn_measurement_method '\w & \f scans'
_diffrn_radiation_monochromator graphite
_diffrn_radiation_source 'fine-focus sealed tube'
_diffrn_radiation_type CuK\a
_diffrn_radiation_wavelength 1.54178
_diffrn_reflns_av_R_equivalents 0.0290
_diffrn_reflns_av_sigmaI/netI 0.0127
_diffrn_reflns_limit_h_max 14
_diffrn_reflns_limit_h_min -14
_diffrn_reflns_limit_k_max 11
_diffrn_reflns_limit_k_min -14
_diffrn_reflns_limit_l_max 89
_diffrn_reflns_limit_l_min -89
_diffrn_reflns_number 102673
_diffrn_reflns_theta_full 62.57
_diffrn_reflns_theta_max 62.57
_diffrn_reflns_theta_min 2.26
_exptl_absorpt_coefficient_mu 5.725
_exptl_absorpt_correction_T_max 1.0000
_exptl_absorpt_correction_T_min 0.7217
_exptl_absorpt_correction_type multi-scan
_exptl_absorpt_process_details SADABS
_exptl_crystal_colour orange
_exptl_crystal_density_diffrn 1.618
_exptl_crystal_description block
_exptl_crystal_F_000 5952
_exptl_crystal_size_max 0.20
_exptl_crystal_size_mid 0.20
_exptl_crystal_size_min 0.05
_refine_diff_density_max 1.176
_refine_diff_density_min -0.644
_refine_diff_density_rms 0.077
_refine_ls_abs_structure_details 'Flack H D (1983), Acta Cryst. A39, 876-881'
_refine_ls_abs_structure_Flack 0.005(7)
_refine_ls_extinction_method none
_refine_ls_goodness_of_fit_ref 1.216
_refine_ls_hydrogen_treatment mixed
_refine_ls_matrix_type full
_refine_ls_number_parameters 844
_refine_ls_number_reflns 9711
_refine_ls_number_restraints 13
_refine_ls_restrained_S_all 1.228
_refine_ls_R_factor_all 0.0352
_refine_ls_R_factor_gt 0.0351
_refine_ls_shift/su_max 0.004
_refine_ls_shift/su_mean 0.000
_refine_ls_structure_factor_coef Fsqd
_refine_ls_weighting_details 'calc w=1/[\s^2^(Fo^2^)+(0.0207P)^2^+37.4416P] where P=(Fo^2^+2Fc^2^)/3'
_refine_ls_weighting_scheme calc
_refine_ls_wR_factor_gt 0.0803
_refine_ls_wR_factor_ref 0.0804
_reflns_number_gt 9695
_reflns_number_total 9711
_reflns_threshold_expression >2sigma(I)
_cod_data_source_file ja204851x_si_002.cif
_cod_data_source_block c06056
_cod_original_sg_symbol_Hall P4abw2nw
_cod_database_code 4106516

loop_
_symmetry_equiv_pos_as_xyz
'x, y, z'
'-y+1/2, x+1/2, z+1/4'
'y+1/2, -x+1/2, z+3/4'
'x+1/2, -y+1/2, -z+3/4'
'-x+1/2, y+1/2, -z+1/4'
'-x, -y, z+1/2'
'y, x, -z'
'-y, -x, -z+1/2'

loop_
_atom_site_label
_atom_site_type_symbol
_atom_site_fract_x
_atom_site_fract_y
_atom_site_fract_z
_atom_site_U_iso_or_equiv
_atom_site_adp_type
_atom_site_occupancy
_atom_site_symmetry_multiplicity
_atom_site_calc_flag
_atom_site_refinement_flags
_atom_site_disorder_assembly
_atom_site_disorder_group
Ir1 Ir 0.388421(19) 0.845357(18) 0.060596(3) 0.02794(7) Uani 1 1 d D . .
H1 H 0.309(3) 0.906(4) 0.0711(6) 0.050 Uiso 1 1 d D . .
P1 P 0.48122(13) 0.79790(13) 0.08540(2) 0.0377(4) Uani 1 1 d . . .
P2 P 0.34630(13) 0.94672(11) 0.036414(18) 0.0310(3) Uani 1 1 d . . .
C1 C 0.3159(8) 0.6809(6) 0.05982(13) 0.083(3) Uani 1 1 d . . .
H1A H 0.3480 0.6314 0.0518 0.099 Uiso 1 1 calc R . .
H1B H 0.3012 0.6486 0.0709 0.099 Uiso 1 1 calc R . .
C2 C 0.2502(12) 0.7341(7) 0.05443(16) 0.137(7) Uani 1 1 d . . .
H2 H 0.2292 0.7250 0.0424 0.165 Uiso 1 1 calc R . .
C3 C 0.1541(7) 0.7480(9) 0.06923(10) 0.093(4) Uani 1 1 d . . .
H3A H 0.1001 0.6950 0.0674 0.139 Uiso 1 1 calc R . .
H3B H 0.1231 0.8178 0.0683 0.139 Uiso 1 1 calc R . .
H3C H 0.1843 0.7392 0.0804 0.139 Uiso 1 1 calc R . .
O4 O 0.5475(3) 0.9064(3) 0.09066(5) 0.0389(9) Uani 1 1 d . . .
C5 C 0.5503(4) 0.9857(5) 0.07844(7) 0.0365(14) Uani 1 1 d . . .
C6 C 0.6150(6) 1.0742(6) 0.08087(8) 0.0514(18) Uani 1 1 d . . .
H6 H 0.6556 1.0812 0.0908 0.062 Uiso 1 1 calc R . .
C7 C 0.6181(6) 1.1515(6) 0.06838(8) 0.0550(18) Uani 1 1 d . . .
H7 H 0.6632 1.2097 0.0697 0.066 Uiso 1 1 calc R . .
C8 C 0.5553(5) 1.1444(5) 0.05378(8) 0.0434(16) Uani 1 1 d . . .
H8 H 0.5572 1.1976 0.0455 0.052 Uiso 1 1 calc R . .
C9 C 0.4905(5) 1.0569(5) 0.05192(7) 0.0365(14) Uani 1 1 d . . .
C10 C 0.4854(4) 0.9750(4) 0.06390(7) 0.0302(12) Uani 1 1 d . . .
O11 O 0.4274(3) 1.0495(3) 0.03732(5) 0.0404(10) Uani 1 1 d . . .
C12 C 0.4133(6) 0.7739(6) 0.10626(8) 0.0521(19) Uani 1 1 d . . .
C13 C 0.3317(7) 0.8658(8) 0.10784(10) 0.085(3) Uani 1 1 d . . .
H13A H 0.2784 0.8585 0.0991 0.127 Uiso 1 1 calc R . .
H13B H 0.3677 0.9329 0.1065 0.127 Uiso 1 1 calc R . .
H13C H 0.2985 0.8631 0.1189 0.127 Uiso 1 1 calc R . .
C14 C 0.3561(7) 0.6669(7) 0.10697(9) 0.077(3) Uani 1 1 d . . .
H14A H 0.3147 0.6627 0.1173 0.116 Uiso 1 1 calc R . .
H14B H 0.4077 0.6104 0.1068 0.116 Uiso 1 1 calc R . .
H14C H 0.3099 0.6601 0.0972 0.116 Uiso 1 1 calc R . .
C15 C 0.4921(7) 0.7790(9) 0.12142(9) 0.084(3) Uani 1 1 d . . .
H15A H 0.4533 0.7750 0.1320 0.126 Uiso 1 1 calc R . .
H15B H 0.5311 0.8449 0.1210 0.126 Uiso 1 1 calc R . .
H15C H 0.5410 0.7202 0.1207 0.126 Uiso 1 1 calc R . .
C16 C 0.5950(7) 0.7039(6) 0.08052(9) 0.0558(19) Uani 1 1 d . . .
C17 C 0.5562(9) 0.5882(7) 0.07817(13) 0.089(3) Uani 1 1 d . . .
H17A H 0.4997 0.5866 0.0699 0.134 Uiso 1 1 calc R . .
H17B H 0.5303 0.5613 0.0889 0.134 Uiso 1 1 calc R . .
H17C H 0.6143 0.5447 0.0743 0.134 Uiso 1 1 calc R . .
C18 C 0.6849(7) 0.7092(8) 0.09400(12) 0.089(3) Uani 1 1 d . . .
H18A H 0.6614 0.6755 0.1044 0.133 Uiso 1 1 calc R . .
H18B H 0.7022 0.7824 0.0963 0.133 Uiso 1 1 calc R . .
H18C H 0.7469 0.6730 0.0897 0.133 Uiso 1 1 calc R . .
C19 C 0.6427(7) 0.7435(7) 0.06348(11) 0.078(3) Uani 1 1 d . . .
H19A H 0.7058 0.7033 0.0609 0.118 Uiso 1 1 calc R . .
H19B H 0.6606 0.8177 0.0645 0.118 Uiso 1 1 calc R . .
H19C H 0.5914 0.7341 0.0545 0.118 Uiso 1 1 calc R . .
C20 C 0.3925(6) 0.8846(5) 0.01598(7) 0.0464(16) Uani 1 1 d . . .
C21 C 0.5044(6) 0.8409(7) 0.01982(9) 0.0561(18) Uani 1 1 d . . .
H21A H 0.5337 0.8096 0.0096 0.084 Uiso 1 1 calc R . .
H21B H 0.4999 0.7879 0.0286 0.084 Uiso 1 1 calc R . .
H21C H 0.5496 0.8981 0.0236 0.084 Uiso 1 1 calc R . .
C22 C 0.4019(10) 0.9653(8) 0.00139(9) 0.107(4) Uani 1 1 d . . .
H22A H 0.4485 1.0223 0.0048 0.161 Uiso 1 1 calc R . .
H22B H 0.3327 0.9937 -0.0012 0.161 Uiso 1 1 calc R . .
H22C H 0.4305 0.9307 -0.0086 0.161 Uiso 1 1 calc R . .
C23 C 0.3199(8) 0.7930(9) 0.01035(13) 0.102(4) Uani 1 1 d . . .
H23A H 0.3379 0.7721 -0.0011 0.154 Uiso 1 1 calc R . .
H23B H 0.2469 0.8160 0.0107 0.154 Uiso 1 1 calc R . .
H23C H 0.3293 0.7335 0.0179 0.154 Uiso 1 1 calc R . .
C24 C 0.2171(5) 1.0195(5) 0.03488(8) 0.0377(14) Uani 1 1 d . . .
C25 C 0.2203(6) 1.1064(7) 0.02113(11) 0.070(2) Uani 1 1 d . . .
H25A H 0.2227 1.0739 0.0100 0.106 Uiso 1 1 calc R . .
H25B H 0.2826 1.1498 0.0227 0.106 Uiso 1 1 calc R . .
H25C H 0.1576 1.1500 0.0220 0.106 Uiso 1 1 calc R . .
C26 C 0.1229(6) 0.9451(6) 0.03177(10) 0.0554(18) Uani 1 1 d . . .
H26A H 0.0577 0.9851 0.0322 0.083 Uiso 1 1 calc R . .
H26B H 0.1217 0.8908 0.0404 0.083 Uiso 1 1 calc R . .
H26C H 0.1299 0.9124 0.0207 0.083 Uiso 1 1 calc R . .
C27 C 0.2023(6) 1.0762(6) 0.05229(10) 0.058(2) Uani 1 1 d . . .
H27A H 0.1391 1.1193 0.0520 0.088 Uiso 1 1 calc R . .
H27B H 0.2631 1.1206 0.0545 0.088 Uiso 1 1 calc R . .
H27C H 0.1957 1.0238 0.0612 0.088 Uiso 1 1 calc R . .
B30 B 0.9512(4) 0.3810(6) 0.06203(8) 0.0327(15) Uani 1 1 d . . .
C31 C 1.0786(4) 0.3822(4) 0.05917(6) 0.0282(11) Uani 1 1 d . . .
C32 C 1.1499(4) 0.3599(4) 0.07268(7) 0.0299(12) Uani 1 1 d . . .
H32 H 1.1225 0.3477 0.0836 0.036 Uiso 1 1 calc R . .
C33 C 1.2598(4) 0.3557(5) 0.07027(7) 0.0327(13) Uani 1 1 d . . .
C34 C 1.3039(5) 0.3690(5) 0.05401(7) 0.0398(16) Uani 1 1 d . . .
H34 H 1.3771 0.3634 0.0523 0.048 Uiso 1 1 calc R . .
C35 C 1.2355(4) 0.3906(5) 0.04063(7) 0.0329(13) Uani 1 1 d . . .
C36 C 1.1257(4) 0.3962(4) 0.04323(6) 0.0267(11) Uani 1 1 d . . .
H36 H 1.0820 0.4098 0.0339 0.032 Uiso 1 1 calc R . .
C37 C 1.3291(5) 0.3278(6) 0.08533(8) 0.0470(17) Uani 1 1 d . . .
C38 C 1.2813(5) 0.4106(6) 0.02313(8) 0.0461(17) Uani 1 1 d . . .
F39 F 1.3135(7) 0.2350(6) 0.09124(10) 0.173(4) Uani 1 1 d . . .
F40 F 1.3120(5) 0.3914(6) 0.09843(6) 0.118(3) Uani 1 1 d . . .
F41 F 1.4296(4) 0.3379(7) 0.08244(6) 0.117(3) Uani 1 1 d . . .
F42 F 1.3746(3) 0.3586(4) 0.02074(5) 0.0660(13) Uani 1 1 d . . .
F43 F 1.3016(5) 0.5130(4) 0.02057(6) 0.0890(19) Uani 1 1 d . . .
F44 F 1.2173(3) 0.3770(3) 0.01067(4) 0.0457(9) Uani 1 1 d . . .
C45 C 0.8837(4) 0.4586(4) 0.04875(6) 0.0252(11) Uani 1 1 d . . .
C46 C 0.9283(4) 0.5534(4) 0.04226(7) 0.0281(12) Uani 1 1 d . . .
H46 H 0.9979 0.5705 0.0453 0.034 Uiso 1 1 calc R . .
C47 C 0.8733(4) 0.6224(4) 0.03160(6) 0.0264(11) Uani 1 1 d . . .
C48 C 0.7661(5) 0.6003(5) 0.02715(7) 0.0301(12) Uani 1 1 d . A .
H48 H 0.7282 0.6457 0.0200 0.036 Uiso 1 1 calc R . .
C49 C 0.7196(4) 0.5097(5) 0.03379(7) 0.0282(12) Uani 1 1 d . . .
C50 C 0.7776(4) 0.4423(4) 0.04432(7) 0.0283(12) Uani 1 1 d . A .
H50 H 0.7434 0.3823 0.0487 0.034 Uiso 1 1 calc R . .
C51 C 0.9263(5) 0.7225(5) 0.02549(8) 0.0375(15) Uani 1 1 d . . .
C52 C 0.6047(5) 0.4847(5) 0.02908(8) 0.0369(14) Uani 0.61(3) 1 d PD A 1
C152 C 0.6047(5) 0.4847(5) 0.02908(8) 0.0369(14) Uani 0.39(3) 1 d PD A 2
F53 F 1.0287(3) 0.7046(3) 0.02116(5) 0.0554(11) Uani 1 1 d . . .
F54 F 0.8796(4) 0.7654(3) 0.01200(6) 0.0685(13) Uani 1 1 d . . .
F55 F 0.9285(3) 0.7970(3) 0.03764(6) 0.0596(11) Uani 1 1 d . . .
F56 F 0.5442(7) 0.5694(7) 0.02956(17) 0.057(4) Uani 0.61(3) 1 d PD A 1
F57 F 0.5945(8) 0.4415(15) 0.01413(13) 0.068(4) Uani 0.61(3) 1 d PD A 1
F58 F 0.5634(9) 0.4183(11) 0.04030(17) 0.071(5) Uani 0.61(3) 1 d PD A 1
F156 F 0.564(2) 0.549(3) 0.0177(6) 0.16(2) Uani 0.39(3) 1 d PD A 2
F158 F 0.6022(15) 0.3914(19) 0.0218(5) 0.095(9) Uani 0.39(3) 1 d PD A 2
F157 F 0.5395(14) 0.478(4) 0.0416(2) 0.133(16) Uani 0.39(3) 1 d PD A 2
C59 C 0.9144(4) 0.2537(5) 0.05919(7) 0.0292(12) Uani 1 1 d . . .
C60 C 0.8753(4) 0.2116(4) 0.04394(7) 0.0273(12) Uani 1 1 d . . .
H60 H 0.8652 0.2572 0.0347 0.033 Uiso 1 1 calc R . .
C61 C 0.8505(5) 0.1028(4) 0.04192(7) 0.0320(12) Uani 1 1 d . . .
C62 C 0.8659(5) 0.0329(5) 0.05530(8) 0.0388(15) Uani 1 1 d . . .
H62 H 0.8482 -0.0388 0.0542 0.047 Uiso 1 1 calc R . .
C63 C 0.9084(5) 0.0711(5) 0.07052(8) 0.0393(14) Uani 1 1 d . . .
C64 C 0.9306(5) 0.1790(5) 0.07241(7) 0.0344(13) Uani 1 1 d . . .
H64 H 0.9572 0.2030 0.0828 0.041 Uiso 1 1 calc R . .
C65 C 0.8044(5) 0.0667(5) 0.02543(8) 0.0383(15) Uani 1 1 d . . .
C66 C 0.9280(7) -0.0030(6) 0.08497(10) 0.059(2) Uani 1 1 d . . .
F67 F 0.7304(3) 0.1316(3) 0.01904(5) 0.0500(9) Uani 1 1 d . . .
F68 F 0.8792(3) 0.0572(4) 0.01313(5) 0.0596(11) Uani 1 1 d . . .
F69 F 0.7569(4) -0.0295(3) 0.02645(5) 0.0582(11) Uani 1 1 d . . .
F70 F 0.8883(6) -0.0952(4) 0.08359(7) 0.107(2) Uani 1 1 d . . .
F71 F 1.0256(6) -0.0117(6) 0.08912(10) 0.143(3) Uani 1 1 d . . .
F72 F 0.8867(9) 0.0336(6) 0.09959(8) 0.166(4) Uani 1 1 d . . .
C73 C 0.9139(4) 0.4227(4) 0.08117(6) 0.0281(12) Uani 1 1 d . . .
C74 C 0.9680(4) 0.5046(5) 0.08957(6) 0.0299(11) Uani 1 1 d . . .
H74 H 1.0278 0.5345 0.0844 0.036 Uiso 1 1 calc R . .
C75 C 0.9356(4) 0.5432(5) 0.10548(7) 0.0304(12) Uani 1 1 d . . .
C76 C 0.8450(5) 0.5025(5) 0.11332(7) 0.0373(14) Uani 1 1 d . B .
H76 H 0.8231 0.5279 0.1239 0.045 Uiso 1 1 calc R . .
C77 C 0.7881(5) 0.4237(6) 0.10506(7) 0.0420(16) Uani 1 1 d . . .
C78 C 0.8212(4) 0.3838(5) 0.08939(6) 0.0329(13) Uani 1 1 d . B .
H78 H 0.7815 0.3303 0.0842 0.039 Uiso 1 1 calc R . .
C79 C 1.0018(5) 0.6286(5) 0.11394(8) 0.0417(15) Uani 1 1 d . . .
C80 C 0.6903(6) 0.3804(9) 0.11333(9) 0.075(3) Uani 0.559(6) 1 d PD B 3
C180 C 0.6903(6) 0.3804(9) 0.11333(9) 0.075(3) Uani 0.441(6) 1 d PD B 4
F81 F 0.9909(4) 0.7224(3) 0.10663(6) 0.0730(14) Uani 1 1 d . . .
F82 F 1.1065(3) 0.6063(4) 0.11300(6) 0.0769(14) Uani 1 1 d . . .
F83 F 0.9806(4) 0.6401(4) 0.13038(5) 0.0684(13) Uani 1 1 d . . .
F84 F 0.7127(8) 0.2559(8) 0.11507(14) 0.092(3) Uani 0.559(6) 1 d PD B 3
F85 F 0.614(2) 0.3618(12) 0.1024(3) 0.048(4) Uani 0.441(6) 1 d PD B 3
F86 F 0.6877(15) 0.3825(10) 0.12925(12) 0.075(4) Uani 0.559(6) 1 d PD B 3
F184 F 0.621(2) 0.3233(12) 0.1026(3) 0.048(4) Uani 0.441(6) 1 d PD B 4
F185 F 0.6157(6) 0.4677(8) 0.11687(11) 0.079(3) Uani 0.559(6) 1 d PD B 4
F186 F 0.699(2) 0.3317(12) 0.12643(17) 0.075(4) Uani 0.441(6) 1 d PD B 4

loop_
_atom_site_aniso_label
_atom_site_aniso_U_11
_atom_site_aniso_U_22
_atom_site_aniso_U_33
_atom_site_aniso_U_23
_atom_site_aniso_U_13
_atom_site_aniso_U_12
C52 0.024(3) 0.036(3) 0.052(4) 0.005(3) -0.002(3) -0.003(3)
F56 0.028(4) 0.057(5) 0.086(8) -0.013(5) -0.010(5) 0.021(3)
F57 0.026(4) 0.129(11) 0.048(5) -0.048(6) -0.009(4) 0.006(6)
F58 0.027(5) 0.094(9) 0.092(10) 0.047(7) -0.014(5) -0.016(5)
C152 0.024(3) 0.036(3) 0.052(4) 0.005(3) -0.002(3) -0.003(3)
F156 0.071(15) 0.17(3) 0.24(4) 0.15(3) -0.11(2) -0.061(16)
F158 0.037(7) 0.096(14) 0.15(2) -0.060(15) -0.032(13) 0.007(9)
F157 0.018(8) 0.32(5) 0.061(12) -0.08(2) 0.017(8) -0.012(16)
C80 0.067(5) 0.123(8) 0.035(4) -0.022(5) 0.028(4) -0.035(6)
F84 0.080(7) 0.082(7) 0.115(8) -0.004(6) 0.040(6) -0.026(5)
F85 0.033(4) 0.052(11) 0.058(3) 0.023(9) 0.001(3) -0.013(9)
F86 0.078(5) 0.093(10) 0.054(4) 0.016(6) 0.022(4) -0.024(9)
C180 0.067(5) 0.123(8) 0.035(4) -0.022(5) 0.028(4) -0.035(6)
F184 0.033(4) 0.052(11) 0.058(3) 0.023(9) 0.001(3) -0.013(9)
F185 0.032(4) 0.119(7) 0.086(6) 0.019(5) 0.033(4) 0.003(5)
F186 0.078(5) 0.093(10) 0.054(4) 0.016(6) 0.022(4) -0.024(9)
Ir1 0.02940(13) 0.02420(12) 0.03022(11) -0.00346(10) -0.00248(10) -0.00684(10)
P1 0.0396(9) 0.0393(8) 0.0343(8) -0.0026(7) -0.0092(7) -0.0076(7)
P2 0.0355(7) 0.0253(7) 0.0324(7) -0.0005(6) 0.0008(6) -0.0058(6)
C1 0.110(7) 0.031(4) 0.108(7) 0.034(4) -0.065(6) -0.049(4)
C2 0.216(15) 0.050(6) 0.147(10) 0.060(6) -0.123(11) -0.084(8)
C3 0.074(6) 0.155(10) 0.049(4) -0.005(5) 0.014(4) -0.085(7)
O4 0.040(2) 0.045(3) 0.032(2) -0.0073(19) -0.0083(18) -0.0095(19)
C5 0.023(3) 0.051(4) 0.036(3) -0.018(3) 0.007(2) -0.011(3)
C6 0.042(4) 0.070(5) 0.042(3) -0.023(3) 0.006(3) -0.026(3)
C7 0.056(4) 0.051(4) 0.058(4) -0.020(3) 0.019(4) -0.032(3)
C8 0.041(4) 0.035(3) 0.055(4) -0.009(3) 0.020(3) -0.014(3)
C9 0.031(3) 0.035(3) 0.043(3) -0.011(3) 0.014(3) -0.011(2)
C10 0.025(3) 0.024(3) 0.042(3) -0.013(2) 0.004(2) -0.013(2)
O11 0.042(2) 0.041(2) 0.039(2) 0.0062(19) 0.0048(19) -0.0105(19)
C12 0.051(4) 0.071(5) 0.035(3) 0.000(3) -0.004(3) -0.015(4)
C13 0.072(6) 0.117(8) 0.066(5) -0.006(5) 0.038(5) -0.017(6)
C14 0.087(6) 0.095(6) 0.049(4) 0.023(4) -0.011(4) -0.044(6)
C15 0.081(6) 0.139(9) 0.032(4) 0.010(5) -0.015(4) -0.049(6)
C16 0.061(5) 0.057(4) 0.050(4) -0.011(3) -0.020(4) -0.001(4)
C17 0.110(8) 0.050(5) 0.108(7) -0.022(5) -0.021(6) 0.022(5)
C18 0.073(6) 0.104(8) 0.089(6) -0.022(6) -0.044(5) 0.041(6)
C19 0.072(6) 0.084(6) 0.079(6) -0.014(5) 0.012(5) 0.029(5)
C20 0.060(4) 0.043(3) 0.036(3) -0.006(3) -0.003(3) 0.018(4)
C21 0.060(5) 0.060(4) 0.048(4) -0.010(4) 0.003(3) 0.015(4)
C22 0.189(12) 0.095(7) 0.037(4) 0.016(4) 0.036(6) 0.087(8)
C23 0.087(8) 0.113(8) 0.107(8) -0.082(7) -0.016(6) 0.009(6)
C24 0.034(3) 0.032(3) 0.047(3) 0.002(3) 0.005(3) -0.007(3)
C25 0.056(5) 0.062(5) 0.093(6) 0.038(5) 0.024(4) 0.020(4)
C26 0.042(4) 0.054(4) 0.070(5) -0.003(4) -0.009(4) -0.006(3)
C27 0.056(4) 0.047(4) 0.072(5) -0.015(4) 0.022(4) -0.001(4)
B30 0.015(3) 0.054(4) 0.029(3) 0.001(3) -0.006(2) -0.004(3)
C31 0.029(3) 0.031(3) 0.025(2) -0.002(2) 0.003(2) -0.001(2)
C32 0.027(3) 0.030(3) 0.033(3) -0.005(2) -0.001(2) -0.005(2)
C33 0.027(3) 0.032(3) 0.039(3) -0.014(3) -0.002(2) 0.002(2)
C34 0.030(3) 0.049(4) 0.040(3) -0.029(3) 0.005(2) -0.005(3)
C35 0.030(3) 0.035(3) 0.035(3) -0.013(3) 0.003(2) -0.012(3)
C36 0.026(3) 0.025(3) 0.030(2) -0.007(2) -0.004(2) 0.004(2)
C37 0.031(4) 0.061(5) 0.048(4) -0.014(3) -0.009(3) 0.004(3)
C38 0.039(4) 0.054(5) 0.045(4) -0.018(3) 0.007(3) -0.010(3)
F39 0.206(8) 0.106(5) 0.207(8) 0.088(5) -0.171(7) -0.068(5)
F40 0.109(5) 0.186(7) 0.060(3) -0.048(4) -0.045(3) 0.072(5)
F41 0.040(3) 0.241(8) 0.072(3) -0.003(4) -0.017(2) 0.034(4)
F42 0.032(2) 0.119(4) 0.047(2) -0.026(2) 0.0114(16) -0.001(2)
F43 0.143(5) 0.057(3) 0.067(3) -0.015(2) 0.054(3) -0.046(3)
F44 0.0295(17) 0.076(3) 0.0315(17) -0.0051(17) 0.0077(14) -0.0083(18)
C45 0.026(3) 0.028(3) 0.022(2) -0.007(2) 0.001(2) -0.002(2)
C46 0.023(3) 0.031(3) 0.030(3) -0.009(2) 0.001(2) -0.005(2)
C47 0.028(3) 0.016(2) 0.036(3) -0.001(2) 0.006(2) -0.003(2)
C48 0.034(3) 0.029(3) 0.027(3) 0.000(2) -0.001(2) 0.009(3)
C49 0.024(3) 0.030(3) 0.032(3) -0.007(2) 0.003(2) 0.001(2)
C50 0.027(3) 0.026(3) 0.032(3) 0.001(2) 0.006(2) 0.001(2)
C51 0.036(3) 0.026(3) 0.051(4) 0.004(3) 0.009(3) -0.006(3)
F53 0.046(2) 0.040(2) 0.080(3) 0.013(2) 0.026(2) -0.0072(18)
F54 0.075(3) 0.056(3) 0.074(3) 0.039(2) -0.005(2) -0.009(2)
F55 0.064(3) 0.0311(19) 0.084(3) -0.011(2) 0.021(2) -0.0148(19)
C59 0.016(3) 0.047(3) 0.024(3) 0.007(3) 0.007(2) -0.004(2)
C60 0.025(3) 0.032(3) 0.025(3) 0.005(2) 0.006(2) -0.002(2)
C61 0.032(3) 0.027(3) 0.036(3) 0.000(2) 0.006(2) -0.003(3)
C62 0.036(4) 0.027(3) 0.053(4) 0.006(3) 0.006(3) -0.004(3)
C63 0.043(4) 0.040(3) 0.035(3) 0.010(3) 0.004(3) -0.011(3)
C64 0.039(3) 0.033(3) 0.030(3) 0.004(2) 0.001(3) -0.005(3)
C65 0.039(3) 0.030(3) 0.047(3) -0.004(3) 0.004(3) -0.006(3)
C66 0.071(6) 0.055(5) 0.050(4) 0.019(4) 0.006(4) -0.007(4)
F67 0.057(2) 0.043(2) 0.050(2) -0.0081(17) -0.0137(18) 0.0024(18)
F68 0.051(2) 0.088(3) 0.040(2) -0.022(2) 0.0084(18) -0.007(2)
F69 0.074(3) 0.037(2) 0.064(2) -0.0089(19) -0.004(2) -0.019(2)
F70 0.162(6) 0.049(3) 0.110(4) 0.047(3) -0.052(4) -0.047(3)
F71 0.116(5) 0.142(6) 0.169(7) 0.122(6) -0.068(5) -0.040(5)
F72 0.311(12) 0.116(5) 0.072(4) 0.054(4) 0.051(6) 0.058(7)
C73 0.022(3) 0.038(3) 0.025(3) 0.001(2) 0.001(2) -0.002(2)
C74 0.027(3) 0.036(3) 0.028(3) 0.002(2) -0.002(2) 0.000(2)
C75 0.030(3) 0.036(3) 0.025(3) -0.001(2) -0.001(2) 0.007(2)
C76 0.038(3) 0.051(4) 0.024(3) 0.001(3) -0.001(3) 0.007(3)
C77 0.030(3) 0.069(5) 0.027(3) -0.004(3) 0.001(3) -0.003(3)
C78 0.026(3) 0.048(3) 0.025(2) 0.002(2) 0.000(2) -0.010(3)
C79 0.046(4) 0.039(4) 0.040(3) -0.013(3) 0.004(3) 0.001(3)
F81 0.103(4) 0.044(3) 0.073(3) -0.002(2) -0.007(3) -0.014(2)
F82 0.042(2) 0.088(3) 0.101(3) -0.056(3) -0.011(2) 0.001(2)
F83 0.083(3) 0.078(3) 0.044(2) -0.028(2) 0.011(2) -0.022(3)

loop_
_atom_type_symbol
_atom_type_description
_atom_type_scat_dispersion_real
_atom_type_scat_dispersion_imag
_atom_type_scat_source
C C 0.0181 0.0091 'International Tables Vol C Tables 4.2.6.8 and 6.1.1.4'
H H 0.0000 0.0000 'International Tables Vol C Tables 4.2.6.8 and 6.1.1.4'
O O 0.0492 0.0322 'International Tables Vol C Tables 4.2.6.8 and 6.1.1.4'
B B 0.0090 0.0039 'International Tables Vol C Tables 4.2.6.8 and 6.1.1.4'
F F 0.0727 0.0534 'International Tables Vol C Tables 4.2.6.8 and 6.1.1.4'
P P 0.2955 0.4335 'International Tables Vol C Tables 4.2.6.8 and 6.1.1.4'
Ir Ir -4.7710 6.5667 'International Tables Vol C Tables 4.2.6.8 and 6.1.1.4'

loop_
_geom_angle_atom_site_label_1
_geom_angle_atom_site_label_2
_geom_angle_atom_site_label_3
_geom_angle
C10 Ir1 C1 165.8(3)
C10 Ir1 C2 165.0(3)
C1 Ir1 C2 29.2(3)
C10 Ir1 P2 78.71(16)
C1 Ir1 P2 112.6(2)
C2 Ir1 P2 89.4(2)
C10 Ir1 P1 78.58(17)
C1 Ir1 P1 89.4(2)
C2 Ir1 P1 113.5(2)
P2 Ir1 P1 157.08(5)
C10 Ir1 H1 85(2)
C1 Ir1 H1 102(2)
C2 Ir1 H1 86(2)
P2 Ir1 H1 91(2)
P1 Ir1 H1 90(2)
O4 P1 C12 98.4(3)
O4 P1 C16 100.6(3)
C12 P1 C16 114.9(4)
O4 P1 Ir1 104.34(16)
C12 P1 Ir1 122.6(2)
C16 P1 Ir1 111.5(2)
O11 P2 C24 99.0(3)
O11 P2 C20 99.9(3)
C24 P2 C20 114.8(3)
O11 P2 Ir1 104.58(16)
C24 P2 Ir1 121.0(2)
C20 P2 Ir1 113.2(2)
C2 C1 Ir1 76.5(5)
C2 C1 H1A 115.8
Ir1 C1 H1A 115.8
C2 C1 H1B 115.8
Ir1 C1 H1B 115.8
H1A C1 H1B 112.8
C1 C2 C3 108.9(11)
C1 C2 Ir1 74.4(6)
C3 C2 Ir1 109.7(6)
C1 C2 H2 118.6
C3 C2 H2 118.6
Ir1 C2 H2 118.6
C2 C3 H3A 109.5
C2 C3 H3B 109.5
H3A C3 H3B 109.5
C2 C3 H3C 109.5
H3A C3 H3C 109.5
H3B C3 H3C 109.5
C5 O4 P1 115.8(3)
O4 C5 C6 119.7(5)
O4 C5 C10 118.5(5)
C6 C5 C10 121.8(6)
C7 C6 C5 118.8(6)
C7 C6 H6 120.6
C5 C6 H6 120.6
C6 C7 C8 121.5(6)
C6 C7 H7 119.2
C8 C7 H7 119.2
C9 C8 C7 118.2(6)
C9 C8 H8 120.9
C7 C8 H8 120.9
C8 C9 C10 123.1(6)
C8 C9 O11 118.5(6)
C10 C9 O11 118.5(5)
C9 C10 C5 116.6(5)
C9 C10 Ir1 121.9(4)
C5 C10 Ir1 121.5(4)
C9 O11 P2 116.1(4)
C14 C12 C15 108.0(6)
C14 C12 C13 110.1(7)
C15 C12 C13 109.4(7)
C14 C12 P1 112.9(5)
C15 C12 P1 111.8(5)
C13 C12 P1 104.6(5)
C12 C13 H13A 109.5
C12 C13 H13B 109.5
H13A C13 H13B 109.5
C12 C13 H13C 109.5
H13A C13 H13C 109.5
H13B C13 H13C 109.5
C12 C14 H14A 109.5
C12 C14 H14B 109.5
H14A C14 H14B 109.5
C12 C14 H14C 109.5
H14A C14 H14C 109.5
H14B C14 H14C 109.5
C12 C15 H15A 109.5
C12 C15 H15B 109.5
H15A C15 H15B 109.5
C12 C15 H15C 109.5
H15A C15 H15C 109.5
H15B C15 H15C 109.5
C17 C16 C19 108.8(7)
C17 C16 C18 110.7(7)
C19 C16 C18 107.0(8)
C17 C16 P1 111.9(6)
C19 C16 P1 105.4(5)
C18 C16 P1 112.7(5)
C16 C17 H17A 109.5
C16 C17 H17B 109.5
H17A C17 H17B 109.5
C16 C17 H17C 109.5
H17A C17 H17C 109.5
H17B C17 H17C 109.5
C16 C18 H18A 109.5
C16 C18 H18B 109.5
H18A C18 H18B 109.5
C16 C18 H18C 109.5
H18A C18 H18C 109.5
H18B C18 H18C 109.5
C16 C19 H19A 109.5
C16 C19 H19B 109.5
H19A C19 H19B 109.5
C16 C19 H19C 109.5
H19A C19 H19C 109.5
H19B C19 H19C 109.5
C23 C20 C22 109.2(8)
C23 C20 C21 109.4(6)
C22 C20 C21 108.1(7)
C23 C20 P2 112.0(5)
C22 C20 P2 112.6(5)
C21 C20 P2 105.4(4)
C20 C21 H21A 109.5
C20 C21 H21B 109.5
H21A C21 H21B 109.5
C20 C21 H21C 109.5
H21A C21 H21C 109.5
H21B C21 H21C 109.5
C20 C22 H22A 109.5
C20 C22 H22B 109.5
H22A C22 H22B 109.5
C20 C22 H22C 109.5
H22A C22 H22C 109.5
H22B C22 H22C 109.5
C20 C23 H23A 109.5
C20 C23 H23B 109.5
H23A C23 H23B 109.5
C20 C23 H23C 109.5
H23A C23 H23C 109.5
H23B C23 H23C 109.5
C26 C24 C25 110.1(6)
C26 C24 C27 109.2(6)
C25 C24 C27 107.1(6)
C26 C24 P2 112.6(4)
C25 C24 P2 111.8(4)
C27 C24 P2 105.8(5)
C24 C25 H25A 109.5
C24 C25 H25B 109.5
H25A C25 H25B 109.5
C24 C25 H25C 109.5
H25A C25 H25C 109.5
H25B C25 H25C 109.5
C24 C26 H26A 109.5
C24 C26 H26B 109.5
H26A C26 H26B 109.5
C24 C26 H26C 109.5
H26A C26 H26C 109.5
H26B C26 H26C 109.5
C24 C27 H27A 109.5
C24 C27 H27B 109.5
H27A C27 H27B 109.5
C24 C27 H27C 109.5
H27A C27 H27C 109.5
H27B C27 H27C 109.5
C31 B30 C73 113.7(4)
C31 B30 C45 114.5(5)
C73 B30 C45 103.7(4)
C31 B30 C59 105.2(5)
C73 B30 C59 110.1(5)
C45 B30 C59 109.7(4)
C36 C31 C32 115.2(5)
C36 C31 B30 123.1(5)
C32 C31 B30 121.5(5)
C33 C32 C31 122.3(5)
C33 C32 H32 118.9
C31 C32 H32 118.9
C32 C33 C34 120.7(5)
C32 C33 C37 118.4(5)
C34 C33 C37 120.7(5)
C35 C34 C33 117.8(5)
C35 C34 H34 121.1
C33 C34 H34 121.1
C34 C35 C36 120.9(5)
C34 C35 C38 118.9(5)
C36 C35 C38 120.1(5)
C31 C36 C35 123.0(5)
C31 C36 H36 118.5
C35 C36 H36 118.5
F39 C37 F41 107.8(8)
F39 C37 F40 104.3(8)
F41 C37 F40 103.8(6)
F39 C37 C33 114.2(6)
F41 C37 C33 114.0(6)
F40 C37 C33 112.0(6)
F43 C38 F44 108.2(6)
F43 C38 F42 106.3(6)
F44 C38 F42 105.6(5)
F43 C38 C35 111.9(5)
F44 C38 C35 112.5(5)
F42 C38 C35 112.1(6)
C50 C45 C46 114.5(5)
C50 C45 B30 124.0(5)
C46 C45 B30 121.2(5)
C47 C46 C45 123.1(5)
C47 C46 H46 118.4
C45 C46 H46 118.4
C46 C47 C48 119.9(5)
C46 C47 C51 119.6(5)
C48 C47 C51 120.4(5)
C49 C48 C47 118.1(5)
C49 C48 H48 121.0
C47 C48 H48 121.0
C48 C49 C50 120.3(5)
C48 C49 C52 118.7(5)
C50 C49 C52 121.0(5)
C49 C50 C45 124.0(5)
C49 C50 H50 118.0
C45 C50 H50 118.0
F54 C51 F55 107.0(5)
F54 C51 F53 106.8(5)
F55 C51 F53 106.0(5)
F54 C51 C47 113.6(5)
F55 C51 C47 111.7(5)
F53 C51 C47 111.3(5)
F57 C52 F56 108.0(8)
F57 C52 F58 107.3(9)
F56 C52 F58 105.5(8)
F57 C52 C49 113.5(6)
F56 C52 C49 112.1(6)
F58 C52 C49 110.0(7)
C60 C59 C64 115.2(5)
C60 C59 B30 124.8(5)
C64 C59 B30 119.8(5)
C59 C60 C61 122.7(5)
C59 C60 H60 118.6
C61 C60 H60 118.6
C62 C61 C60 120.0(5)
C62 C61 C65 121.3(5)
C60 C61 C65 118.6(5)
C61 C62 C63 118.9(5)
C61 C62 H62 120.5
C63 C62 H62 120.5
C62 C63 C64 120.3(5)
C62 C63 C66 119.9(6)
C64 C63 C66 119.7(6)
C63 C64 C59 122.7(5)
C63 C64 H64 118.6
C59 C64 H64 118.6
F67 C65 F68 105.8(5)
F67 C65 F69 105.1(5)
F68 C65 F69 105.7(5)
F67 C65 C61 114.3(5)
F68 C65 C61 112.0(5)
F69 C65 C61 113.2(5)
F70 C66 F71 108.8(8)
F70 C66 F72 103.6(7)
F71 C66 F72 100.6(9)
F70 C66 C63 116.3(7)
F71 C66 C63 114.0(7)
F72 C66 C63 111.8(7)
C74 C73 C78 116.1(5)
C74 C73 B30 121.4(5)
C78 C73 B30 122.3(5)
C75 C74 C73 122.2(5)
C75 C74 H74 118.9
C73 C74 H74 118.9
C76 C75 C74 120.3(5)
C76 C75 C79 121.2(5)
C74 C75 C79 118.5(5)
C77 C76 C75 118.7(5)
C77 C76 H76 120.6
C75 C76 H76 120.6
C76 C77 C78 121.1(6)
C76 C77 C80 119.0(6)
C78 C77 C80 119.9(6)
C77 C78 C73 121.6(5)
C77 C78 H78 119.2
C73 C78 H78 119.2
F81 C79 F83 107.7(5)
F81 C79 F82 105.3(6)
F83 C79 F82 105.9(5)
F81 C79 C75 112.8(5)
F83 C79 C75 113.2(5)
F82 C79 C75 111.5(5)
F86 C80 F85 129.6(18)
F86 C80 C77 116.6(10)
F85 C80 C77 112.9(16)
F86 C80 F84 86.5(9)
F85 C80 F84 90.6(9)
C77 C80 F84 104.4(7)

loop_
_geom_bond_atom_site_label_1
_geom_bond_atom_site_label_2
_geom_bond_distance
Ir1 C10 2.047(5)
Ir1 C1 2.255(6)
Ir1 C2 2.276(9)
Ir1 P2 2.3378(14)
Ir1 P1 2.3380(16)
Ir1 H1 1.4998(11)
P1 O4 1.646(4)
P1 C12 1.863(7)
P1 C16 1.890(8)
P2 O11 1.643(4)
P2 C24 1.864(6)
P2 C20 1.869(6)
C1 C2 1.141(14)
C1 H1A 0.9700
C1 H1B 0.9700
C2 C3 1.679(17)
C2 H2 0.9800
C3 H3A 0.9600
C3 H3B 0.9600
C3 H3C 0.9600
O4 C5 1.379(8)
C5 C6 1.388(9)
C5 C10 1.404(8)
C6 C7 1.376(10)
C6 H6 0.9300
C7 C8 1.389(9)
C7 H7 0.9300
C8 C9 1.374(8)
C8 H8 0.9300
C9 C10 1.391(8)
C9 O11 1.392(7)
C12 C14 1.523(10)
C12 C15 1.545(9)
C12 C13 1.545(12)
C13 H13A 0.9600
C13 H13B 0.9600
C13 H13C 0.9600
C14 H14A 0.9600
C14 H14B 0.9600
C14 H14C 0.9600
C15 H15A 0.9600
C15 H15B 0.9600
C15 H15C 0.9600
C16 C17 1.541(11)
C16 C19 1.542(11)
C16 C18 1.544(10)
C17 H17A 0.9600
C17 H17B 0.9600
C17 H17C 0.9600
C18 H18A 0.9600
C18 H18B 0.9600
C18 H18C 0.9600
C19 H19A 0.9600
C19 H19B 0.9600
C19 H19C 0.9600
C20 C23 1.530(11)
C20 C22 1.530(10)
C20 C21 1.536(9)
C21 H21A 0.9600
C21 H21B 0.9600
C21 H21C 0.9600
C22 H22A 0.9600
C22 H22B 0.9600
C22 H22C 0.9600
C23 H23A 0.9600
C23 H23B 0.9600
C23 H23C 0.9600
C24 C26 1.525(9)
C24 C25 1.531(9)
C24 C27 1.546(9)
C25 H25A 0.9600
C25 H25B 0.9600
C25 H25C 0.9600
C26 H26A 0.9600
C26 H26B 0.9600
C26 H26C 0.9600
C27 H27A 0.9600
C27 H27B 0.9600
C27 H27C 0.9600
B30 C31 1.614(7)
B30 C73 1.652(8)
B30 C45 1.655(8)
B30 C59 1.677(9)
C31 C36 1.390(7)
C31 C32 1.411(7)
C32 C33 1.392(8)
C32 H32 0.9300
C33 C34 1.396(8)
C33 C37 1.504(9)
C34 C35 1.380(8)
C34 H34 0.9300
C35 C36 1.393(8)
C35 C38 1.505(8)
C36 H36 0.9300
C37 F39 1.268(9)
C37 F41 1.286(8)
C37 F40 1.315(8)
C38 F43 1.323(8)
C38 F44 1.330(7)
C38 F42 1.352(8)
C45 C50 1.390(8)
C45 C46 1.408(8)
C46 C47 1.385(8)
C46 H46 0.9300
C47 C48 1.416(8)
C47 C51 1.497(7)
C48 C49 1.379(8)
C48 H48 0.9300
C49 C50 1.386(8)
C50 H50 0.9300
C51 F54 1.321(7)
C51 F55 1.332(7)
C51 F53 1.347(7)
C52 F57 1.295(9)
C52 F56 1.306(10)
C52 F58 1.316(10)
C52 C49 1.520(8)
C59 C60 1.393(8)
C59 C64 1.408(8)
C60 C61 1.407(8)
C60 H60 0.9300
C61 C62 1.379(8)
C61 C65 1.483(8)
C62 C63 1.388(8)
C62 H62 0.9300
C63 C64 1.389(8)
C63 C66 1.483(9)
C64 H64 0.9300
C65 F67 1.331(7)
C65 F68 1.348(7)
C65 F69 1.348(7)
C66 F70 1.263(9)
C66 F71 1.271(10)
C66 F72 1.335(10)
C73 C74 1.395(8)
C73 C78 1.416(7)
C74 C75 1.395(7)
C74 H74 0.9300
C75 C76 1.388(8)
C75 C79 1.507(8)
C76 C77 1.380(9)
C76 H76 0.9300
C77 C78 1.386(8)
C78 H78 0.9300
C79 F81 1.315(8)
C79 F83 1.320(7)
C79 F82 1.344(8)
C80 F86 1.245(11)
C80 F85 1.303(18)
C80 C77 1.488(9)
C80 F84 1.592(14)

loop_
_geom_torsion_atom_site_label_1
_geom_torsion_atom_site_label_2
_geom_torsion_atom_site_label_3
_geom_torsion_atom_site_label_4
_geom_torsion
C10 Ir1 P1 O4 8.6(2)
C1 Ir1 P1 O4 -178.9(3)
C2 Ir1 P1 O4 -161.9(5)
P2 Ir1 P1 O4 16.5(2)
C10 Ir1 P1 C12 118.7(3)
C1 Ir1 P1 C12 -68.9(4)
C2 Ir1 P1 C12 -51.9(5)
P2 Ir1 P1 C12 126.5(3)
C10 Ir1 P1 C16 -99.2(3)
C1 Ir1 P1 C16 73.3(4)
C2 Ir1 P1 C16 90.2(5)
P2 Ir1 P1 C16 -91.3(3)
C10 Ir1 P2 O11 3.9(2)
C1 Ir1 P2 O11 -167.2(4)
C2 Ir1 P2 O11 174.6(5)
P1 Ir1 P2 O11 -4.0(2)
C10 Ir1 P2 C24 -106.3(3)
C1 Ir1 P2 C24 82.6(4)
C2 Ir1 P2 C24 64.4(5)
P1 Ir1 P2 C24 -114.2(3)
C10 Ir1 P2 C20 111.6(3)
C1 Ir1 P2 C20 -59.5(4)
C2 Ir1 P2 C20 -77.6(5)
P1 Ir1 P2 C20 103.8(3)
C10 Ir1 C1 C2 178.6(11)
P2 Ir1 C1 C2 -39.8(11)
P1 Ir1 C1 C2 146.7(10)
Ir1 C1 C2 C3 -105.9(6)
C10 Ir1 C2 C1 -178.7(10)
P2 Ir1 C2 C1 143.8(10)
P1 Ir1 C2 C1 -36.8(11)
C10 Ir1 C2 C3 -73.7(16)
C1 Ir1 C2 C3 104.9(11)
P2 Ir1 C2 C3 -111.3(6)
P1 Ir1 C2 C3 68.1(7)
C12 P1 O4 C5 -138.8(4)
C16 P1 O4 C5 103.8(4)
Ir1 P1 O4 C5 -11.9(4)
P1 O4 C5 C6 -172.0(5)
P1 O4 C5 C10 9.0(7)
O4 C5 C6 C7 178.8(6)
C10 C5 C6 C7 -2.3(10)
C5 C6 C7 C8 2.3(11)
C6 C7 C8 C9 -1.0(10)
C7 C8 C9 C10 -0.4(9)
C7 C8 C9 O11 180.0(5)
C8 C9 C10 C5 0.4(8)
O11 C9 C10 C5 -180.0(5)
C8 C9 C10 Ir1 -179.6(4)
O11 C9 C10 Ir1 0.1(7)
O4 C5 C10 C9 179.9(5)
C6 C5 C10 C9 1.0(8)
O4 C5 C10 Ir1 -0.1(7)
C6 C5 C10 Ir1 -179.0(5)
C1 Ir1 C10 C9 141.7(13)
C2 Ir1 C10 C9 -41.1(17)
P2 Ir1 C10 C9 -2.6(4)
P1 Ir1 C10 C9 174.3(5)
C1 Ir1 C10 C5 -38.3(15)
C2 Ir1 C10 C5 139.0(15)
P2 Ir1 C10 C5 177.4(5)
P1 Ir1 C10 C5 -5.7(4)
C8 C9 O11 P2 -176.4(4)
C10 C9 O11 P2 3.9(7)
C24 P2 O11 C9 120.1(4)
C20 P2 O11 C9 -122.6(4)
Ir1 P2 O11 C9 -5.3(4)
O4 P1 C12 C14 -171.1(6)
C16 P1 C12 C14 -65.1(7)
Ir1 P1 C12 C14 75.9(7)
O4 P1 C12 C15 -49.0(7)
C16 P1 C12 C15 56.9(7)
Ir1 P1 C12 C15 -162.0(5)
O4 P1 C12 C13 69.3(5)
C16 P1 C12 C13 175.2(5)
Ir1 P1 C12 C13 -43.8(6)
O4 P1 C16 C17 170.1(6)
C12 P1 C16 C17 65.5(7)
Ir1 P1 C16 C17 -79.7(6)
O4 P1 C16 C19 -71.8(5)
C12 P1 C16 C19 -176.3(5)
Ir1 P1 C16 C19 38.4(6)
O4 P1 C16 C18 44.6(7)
C12 P1 C16 C18 -60.0(7)
Ir1 P1 C16 C18 154.8(6)
O11 P2 C20 C23 -172.1(6)
C24 P2 C20 C23 -67.3(6)
Ir1 P2 C20 C23 77.2(6)
O11 P2 C20 C22 -48.6(7)
C24 P2 C20 C22 56.2(7)
Ir1 P2 C20 C22 -159.3(6)
O11 P2 C20 C21 69.0(5)
C24 P2 C20 C21 173.8(5)
Ir1 P2 C20 C21 -41.7(5)
O11 P2 C24 C26 173.5(5)
C20 P2 C24 C26 68.1(6)
Ir1 P2 C24 C26 -73.4(5)
O11 P2 C24 C25 48.9(6)
C20 P2 C24 C25 -56.4(6)
Ir1 P2 C24 C25 162.1(5)
O11 P2 C24 C27 -67.3(5)
C20 P2 C24 C27 -172.7(4)
Ir1 P2 C24 C27 45.8(5)
C73 B30 C31 C36 -151.3(5)
C45 B30 C31 C36 -32.3(8)
C59 B30 C31 C36 88.2(6)
C73 B30 C31 C32 34.2(8)
C45 B30 C31 C32 153.2(5)
C59 B30 C31 C32 -86.3(6)
C36 C31 C32 C33 2.0(8)
B30 C31 C32 C33 176.9(5)
C31 C32 C33 C34 -2.9(9)
C31 C32 C33 C37 -178.0(5)
C32 C33 C34 C35 2.6(9)
C37 C33 C34 C35 177.7(6)
C33 C34 C35 C36 -1.7(9)
C33 C34 C35 C38 177.0(6)
C32 C31 C36 C35 -1.1(8)
B30 C31 C36 C35 -175.9(6)
C34 C35 C36 C31 1.0(9)
C38 C35 C36 C31 -177.7(5)
C32 C33 C37 F39 63.2(9)
C34 C33 C37 F39 -112.0(9)
C32 C33 C37 F41 -172.4(7)
C34 C33 C37 F41 12.5(10)
C32 C33 C37 F40 -55.0(9)
C34 C33 C37 F40 129.8(7)
C34 C35 C38 F43 -90.4(8)
C36 C35 C38 F43 88.3(7)
C34 C35 C38 F44 147.6(6)
C36 C35 C38 F44 -33.7(9)
C34 C35 C38 F42 28.8(8)
C36 C35 C38 F42 -152.4(6)
C31 B30 C45 C50 154.9(5)
C73 B30 C45 C50 -80.6(6)
C59 B30 C45 C50 36.9(7)
C31 B30 C45 C46 -31.2(7)
C73 B30 C45 C46 93.3(5)
C59 B30 C45 C46 -149.2(5)
C50 C45 C46 C47 -3.3(7)
B30 C45 C46 C47 -177.8(5)
C45 C46 C47 C48 1.9(8)
C45 C46 C47 C51 179.1(5)
C46 C47 C48 C49 0.3(7)
C51 C47 C48 C49 -176.9(5)
C47 C48 C49 C50 -0.8(8)
C47 C48 C49 C52 -179.7(5)
F57 C52 C49 C48 79.7(12)
F56 C52 C49 C48 -43.0(10)
F58 C52 C49 C48 -160.1(10)
F57 C52 C49 C50 -99.3(11)
F56 C52 C49 C50 138.0(8)
F58 C52 C49 C50 21.0(11)
C48 C49 C50 C45 -0.8(8)
C52 C49 C50 C45 178.1(5)
C46 C45 C50 C49 2.8(7)
B30 C45 C50 C49 177.1(5)
C46 C47 C51 F54 162.1(5)
C48 C47 C51 F54 -20.7(8)
C46 C47 C51 F55 -76.8(7)
C48 C47 C51 F55 100.4(6)
C46 C47 C51 F53 41.5(7)
C48 C47 C51 F53 -141.3(5)
C31 B30 C59 C60 -96.1(6)
C73 B30 C59 C60 141.0(5)
C45 B30 C59 C60 27.5(7)
C31 B30 C59 C64 78.6(6)
C73 B30 C59 C64 -44.3(6)
C45 B30 C59 C64 -157.8(5)
C64 C59 C60 C61 1.8(8)
B30 C59 C60 C61 176.7(5)
C59 C60 C61 C62 -0.8(9)
C59 C60 C61 C65 177.1(5)
C60 C61 C62 C63 -1.5(9)
C65 C61 C62 C63 -179.4(6)
C61 C62 C63 C64 2.7(9)
C61 C62 C63 C66 -178.7(6)
C62 C63 C64 C59 -1.7(10)
C66 C63 C64 C59 179.7(6)
C60 C59 C64 C63 -0.6(8)
B30 C59 C64 C63 -175.7(5)
C62 C61 C65 F67 135.7(6)
C60 C61 C65 F67 -42.2(8)
C62 C61 C65 F68 -104.0(7)
C60 C61 C65 F68 78.1(7)
C62 C61 C65 F69 15.4(8)
C60 C61 C65 F69 -162.5(5)
C62 C63 C66 F70 -11.3(11)
C64 C63 C66 F70 167.3(7)
C62 C63 C66 F71 116.7(9)
C64 C63 C66 F71 -64.7(11)
C62 C63 C66 F72 -130.0(9)
C64 C63 C66 F72 48.6(11)
C31 B30 C73 C74 35.9(8)
C45 B30 C73 C74 -89.1(6)
C59 B30 C73 C74 153.6(5)
C31 B30 C73 C78 -149.2(5)
C45 B30 C73 C78 85.8(6)
C59 B30 C73 C78 -31.5(7)
C78 C73 C74 C75 2.6(8)
B30 C73 C74 C75 177.8(5)
C73 C74 C75 C76 -1.9(8)
C73 C74 C75 C79 177.4(5)
C74 C75 C76 C77 -0.1(8)
C79 C75 C76 C77 -179.3(6)
C75 C76 C77 C78 1.3(9)
C75 C76 C77 C80 -179.5(7)
F86 C80 C77 C76 -28.8(14)
F85 C80 C77 C76 141.0(12)
F84 C80 C77 C76 -122.1(7)
F86 C80 C77 C78 150.5(10)
F85 C80 C77 C78 -39.7(15)
F84 C80 C77 C78 57.2(9)
C76 C77 C78 C73 -0.5(10)
C80 C77 C78 C73 -179.8(7)
C74 C73 C78 C77 -1.4(8)
B30 C73 C78 C77 -176.6(6)
C76 C75 C79 F81 -107.3(6)
C74 C75 C79 F81 73.4(7)
C76 C75 C79 F83 15.3(8)
C74 C75 C79 F83 -164.0(5)
C76 C75 C79 F82 134.5(6)
C74 C75 C79 F82 -44.8(8)
